data_4104602
loop_
_publ_author_name
'Wei Liu'
'Di Chen'
'Xia-Zhen Zhu'
'Xiao-Long Wan'
'Xue-Long Hou'

_publ_section_title
;
 Highly Diastereo- and Enantioselective Pd-Catalyzed Cyclopropanation of
 Acyclic Amides with Substituted Allyl Carbonates
;
_journal_name_full 'Journal of the American Chemical Society'
_journal_page_first 8734
_journal_page_last 8735
_journal_paper_doi 10.1021/ja902410w
_journal_volume 131
_journal_year 2009
_chemical_absolute_configuration ad
_chemical_formula_sum 'C26 H26 Br N O'
_chemical_formula_weight 448.39
_chemical_name_systematic
; 
 ? 
;
_space_group_IT_number 19
_symmetry_cell_setting orthorhombic
_symmetry_space_group_name_Hall 'P 2ac 2ab'
_symmetry_space_group_name_H-M 'P 21 21 21'
_atom_sites_solution_hydrogens geom
_atom_sites_solution_primary direct
_atom_sites_solution_secondary difmap
_audit_creation_method SHELXL-97
_cell_angle_alpha 90.00
_cell_angle_beta 90.00
_cell_angle_gamma 90.00
_cell_formula_units_Z 4
_cell_length_a 9.2297(14)
_cell_length_b 10.7223(17)
_cell_length_c 22.792(4)
_cell_measurement_reflns_used 2432
_cell_measurement_temperature 293(2)
_cell_measurement_theta_max 39.313
_cell_measurement_theta_min 4.761
_cell_volume 2255.6(6)
_computing_cell_refinement 'Bruker SMART'
_computing_data_collection 'Bruker SMART'
_computing_data_reduction 'Bruker SHELXTL'
_computing_molecular_graphics 'Bruker SHELXTL'
_computing_publication_material 'Bruker SHELXTL'
_computing_structure_refinement 'SHELXL-97 (Sheldrick, 1997)'
_computing_structure_solution 'SHELXS-97 (Sheldrick, 1990)'
_diffrn_ambient_temperature 293(2)
_diffrn_measured_fraction_theta_full 0.999
_diffrn_measured_fraction_theta_max 0.999
_diffrn_measurement_device_type 'CCD area detector'
_diffrn_measurement_method 'phi and omega scans'
_diffrn_radiation_monochromator graphite
_diffrn_radiation_source 'fine-focus sealed tube'
_diffrn_radiation_type MoK\a
_diffrn_radiation_wavelength 0.71073
_diffrn_reflns_av_R_equivalents 0.0815
_diffrn_reflns_av_sigmaI/netI 0.0978
_diffrn_reflns_limit_h_max 11
_diffrn_reflns_limit_h_min -10
_diffrn_reflns_limit_k_max 13
_diffrn_reflns_limit_k_min -13
_diffrn_reflns_limit_l_max 28
_diffrn_reflns_limit_l_min -24
_diffrn_reflns_number 12323
_diffrn_reflns_theta_full 26.00
_diffrn_reflns_theta_max 26.00
_diffrn_reflns_theta_min 2.10
_exptl_absorpt_coefficient_mu 1.838
_exptl_absorpt_correction_T_max 1.00000
_exptl_absorpt_correction_T_min 0.75134
_exptl_absorpt_correction_type empirical
_exptl_absorpt_process_details sadabs
_exptl_crystal_colour colorless
_exptl_crystal_density_diffrn 1.320
_exptl_crystal_description prismatic
_exptl_crystal_F_000 928
_exptl_crystal_size_max 0.369
_exptl_crystal_size_mid 0.347
_exptl_crystal_size_min 0.311
_refine_diff_density_max 0.350
_refine_diff_density_min -0.285
_refine_diff_density_rms 0.041
_refine_ls_abs_structure_details 'Flack H D (1983), Acta Cryst. A39, 876-881'
_refine_ls_abs_structure_Flack 0.026(10)
_refine_ls_extinction_method none
_refine_ls_goodness_of_fit_ref 0.927
_refine_ls_hydrogen_treatment constr
_refine_ls_matrix_type full
_refine_ls_number_parameters 264
_refine_ls_number_reflns 4432
_refine_ls_number_restraints 0
_refine_ls_restrained_S_all 0.927
_refine_ls_R_factor_all 0.0868
_refine_ls_R_factor_gt 0.0386
_refine_ls_shift/su_max 0.007
_refine_ls_shift/su_mean 0.001
_refine_ls_structure_factor_coef Fsqd
_refine_ls_weighting_details
; calc 
 [0.00000+1.00000exp(2.00(sin\q/\l)^2^)]/ 
   [\s^2^(Fo^2^)+0.0000+0.0000*P+(0.0281P)^2^+0.0000sin\q/\l] 
 where P = 0.33333Fo^2^ + 0.66667Fc^2^ 
;
_refine_ls_weighting_scheme calc
_refine_ls_wR_factor_gt 0.0768
_refine_ls_wR_factor_ref 0.0874
_reflns_number_gt 2340
_reflns_number_total 4432
_reflns_threshold_expression >2sigma(I)
_cod_data_source_file ja902410w_si_002.cif
_cod_data_source_block cd2979
_cod_database_code 4104602

loop_
_symmetry_equiv_pos_as_xyz
'x, y, z'
'-x+1/2, -y, z+1/2'
'-x, y+1/2, -z+1/2'
'x+1/2, -y+1/2, -z'

loop_
_atom_site_label
_atom_site_type_symbol
_atom_site_fract_x
_atom_site_fract_y
_atom_site_fract_z
_atom_site_U_iso_or_equiv
_atom_site_adp_type
_atom_site_occupancy
_atom_site_symmetry_multiplicity
_atom_site_calc_flag
_atom_site_refinement_flags
Br Br 0.12712(6) 1.24681(4) -0.12592(2) 0.0954(2) Uani 1 1 d .
N1 N 0.2480(3) 0.8238(2) 0.15914(11) 0.0423(6) Uani 1 1 d .
O1 O 0.0434(2) 0.7288(2) 0.12896(9) 0.0489(6) Uani 1 1 d .
C1 C 0.1756(4) 0.7307(3) 0.12968(13) 0.0401(8) Uani 1 1 d .
C2 C 0.2605(4) 0.6390(3) 0.09218(13) 0.0406(8) Uani 1 1 d .
H2 H 0.3616 0.6376 0.1052 0.049 Uiso 1 1 calc R
C3 C 0.2532(4) 0.6904(3) 0.03009(13) 0.0430(8) Uani 1 1 d .
H3 H 0.1560 0.6936 0.0129 0.052 Uiso 1 1 calc R
C4 C 0.3731(4) 0.6690(3) -0.01231(14) 0.0563(10) Uani 1 1 d .
H4A H 0.3475 0.6565 -0.0532 0.068 Uiso 1 1 calc R
H4B H 0.4558 0.6209 0.0010 0.068 Uiso 1 1 calc R
C5 C 0.3531(4) 0.7963(3) 0.01273(14) 0.0489(9) Uani 1 1 d .
H5 H 0.4244 0.8185 0.0428 0.059 Uiso 1 1 calc R
C6 C 0.1957(4) 0.5076(3) 0.09773(15) 0.0546(10) Uani 1 1 d .
H6 H 0.0904 0.5147 0.0934 0.066 Uiso 1 1 calc R
C7 C 0.2268(5) 0.4547(3) 0.15863(16) 0.0716(11) Uani 1 1 d .
H7A H 0.1845 0.3732 0.1619 0.107 Uiso 1 1 calc R
H7B H 0.1858 0.5086 0.1879 0.107 Uiso 1 1 calc R
H7C H 0.3296 0.4489 0.1644 0.107 Uiso 1 1 calc R
C8 C 0.2499(5) 0.4179(3) 0.05110(17) 0.0870(14) Uani 1 1 d .
H8A H 0.3539 0.4164 0.0515 0.131 Uiso 1 1 calc R
H8B H 0.2166 0.4448 0.0133 0.131 Uiso 1 1 calc R
H8C H 0.2135 0.3358 0.0591 0.131 Uiso 1 1 calc R
C9 C 0.3020(4) 0.9031(3) -0.02258(14) 0.0449(9) Uani 1 1 d .
C10 C 0.3338(5) 1.0237(4) -0.00508(14) 0.0670(13) Uani 1 1 d .
H10 H 0.3896 1.0364 0.0284 0.080 Uiso 1 1 calc R
C11 C 0.2853(5) 1.1237(3) -0.03579(18) 0.0775(14) Uani 1 1 d .
H11 H 0.3095 1.2038 -0.0236 0.093 Uiso 1 1 calc R
C12 C 0.2015(4) 1.1075(3) -0.08419(17) 0.0613(11) Uani 1 1 d .
C13 C 0.1708(4) 0.9905(3) -0.10350(15) 0.0613(10) Uani 1 1 d .
H13 H 0.1157 0.9789 -0.1372 0.074 Uiso 1 1 calc R
C14 C 0.2221(4) 0.8892(3) -0.07270(15) 0.0556(10) Uani 1 1 d .
H14 H 0.2018 0.8093 -0.0863 0.067 Uiso 1 1 calc R
C15 C 0.1655(3) 0.9285(3) 0.18018(16) 0.0441(9) Uani 1 1 d .
C16 C 0.0931(4) 1.0026(3) 0.14076(18) 0.0646(11) Uani 1 1 d .
H16 H 0.0963 0.9853 0.1008 0.078 Uiso 1 1 calc R
C17 C 0.0152(5) 1.1039(4) 0.1617(2) 0.0825(14) Uani 1 1 d .
H17 H -0.0354 1.1543 0.1356 0.099 Uiso 1 1 calc R
C18 C 0.0120(5) 1.1301(4) 0.2199(3) 0.0861(16) Uani 1 1 d .
H18 H -0.0398 1.1987 0.2334 0.103 Uiso 1 1 calc R
C19 C 0.0849(4) 1.0559(4) 0.2586(2) 0.0716(12) Uani 1 1 d .
H19 H 0.0831 1.0742 0.2985 0.086 Uiso 1 1 calc R
C20 C 0.1610(4) 0.9539(3) 0.23861(16) 0.0542(9) Uani 1 1 d .
H20 H 0.2092 0.9025 0.2650 0.065 Uiso 1 1 calc R
C21 C 0.3979(4) 0.8210(3) 0.17443(12) 0.0414(8) Uani 1 1 d .
C22 C 0.4880(4) 0.9158(3) 0.15609(16) 0.0534(9) Uani 1 1 d .
H22 H 0.4511 0.9801 0.1331 0.064 Uiso 1 1 calc R
C23 C 0.6312(5) 0.9160(4) 0.17145(17) 0.0673(11) Uani 1 1 d .
H23 H 0.6912 0.9806 0.1592 0.081 Uiso 1 1 calc R
C24 C 0.6861(4) 0.8211(4) 0.20473(18) 0.0709(12) Uani 1 1 d .
H24 H 0.7842 0.8199 0.2141 0.085 Uiso 1 1 calc R
C25 C 0.5978(5) 0.7285(4) 0.22428(15) 0.0659(11) Uani 1 1 d .
H25 H 0.6348 0.6654 0.2479 0.079 Uiso 1 1 calc R
C26 C 0.4535(4) 0.7283(3) 0.20899(14) 0.0523(9) Uani 1 1 d .
H26 H 0.3933 0.6647 0.2223 0.063 Uiso 1 1 calc R

loop_
_atom_site_aniso_label
_atom_site_aniso_U_11
_atom_site_aniso_U_22
_atom_site_aniso_U_33
_atom_site_aniso_U_23
_atom_site_aniso_U_13
_atom_site_aniso_U_12
Br 0.1143(4) 0.0665(3) 0.1055(3) 0.0312(3) -0.0013(3) 0.0033(3)
N1 0.0386(17) 0.0404(14) 0.0481(16) -0.0126(14) -0.0065(14) 0.0074(14)
O1 0.0399(14) 0.0498(15) 0.0568(14) -0.0005(13) 0.0033(12) -0.0014(11)
C1 0.047(2) 0.0405(19) 0.0331(17) -0.0012(17) 0.0002(17) 0.0000(16)
C2 0.041(2) 0.0369(17) 0.0439(19) -0.0005(15) -0.0009(17) -0.0001(16)
C3 0.046(2) 0.0431(18) 0.0394(19) -0.0077(16) 0.0046(17) 0.0000(17)
C4 0.058(2) 0.062(2) 0.049(2) -0.0047(18) 0.004(2) 0.016(2)
C5 0.046(2) 0.060(2) 0.0412(19) 0.0004(17) 0.0038(18) -0.0003(19)
C6 0.062(2) 0.044(2) 0.059(2) -0.0052(18) -0.0001(19) -0.0039(18)
C7 0.084(3) 0.054(2) 0.077(3) 0.017(2) 0.006(3) -0.002(2)
C8 0.129(4) 0.051(2) 0.081(3) -0.023(2) 0.002(3) -0.005(3)
C9 0.044(2) 0.053(2) 0.0374(19) -0.0027(17) 0.0075(17) -0.0021(17)
C10 0.102(4) 0.056(2) 0.043(2) -0.0071(18) -0.013(2) -0.008(2)
C11 0.126(4) 0.043(2) 0.063(3) -0.004(2) 0.005(3) 0.000(2)
C12 0.074(3) 0.060(3) 0.051(2) 0.005(2) 0.005(2) -0.004(2)
C13 0.071(3) 0.060(2) 0.053(2) 0.007(2) -0.009(2) -0.014(2)
C14 0.065(3) 0.052(2) 0.050(2) 0.0031(18) -0.002(2) -0.011(2)
C15 0.036(2) 0.0380(18) 0.058(2) -0.0087(17) 0.0022(17) 0.0028(16)
C16 0.063(3) 0.058(2) 0.073(3) -0.002(2) -0.002(2) 0.013(2)
C17 0.067(3) 0.054(3) 0.126(4) -0.002(3) -0.012(3) 0.022(2)
C18 0.051(3) 0.053(3) 0.154(5) -0.038(3) 0.009(3) 0.010(2)
C19 0.056(3) 0.068(3) 0.091(3) -0.035(3) 0.021(3) -0.014(2)
C20 0.048(2) 0.052(2) 0.062(2) -0.0148(19) 0.0078(19) -0.0041(18)
C21 0.042(2) 0.0431(18) 0.0393(19) -0.0101(15) -0.0046(17) 0.0079(18)
C22 0.052(2) 0.047(2) 0.062(2) -0.0039(19) -0.013(2) -0.0007(19)
C23 0.051(3) 0.063(2) 0.088(3) -0.018(2) -0.008(2) -0.003(2)
C24 0.049(3) 0.081(3) 0.083(3) -0.028(3) -0.023(2) 0.018(2)
C25 0.069(3) 0.066(3) 0.063(2) -0.008(2) -0.014(2) 0.028(2)
C26 0.051(2) 0.054(3) 0.052(2) -0.0099(19) -0.0025(17) 0.0090(18)

loop_
_atom_type_symbol
_atom_type_description
_atom_type_scat_dispersion_real
_atom_type_scat_dispersion_imag
_atom_type_scat_source
C C 0.0033 0.0016 'International Tables Vol C Tables 4.2.6.8 and 6.1.1.4'
H H 0.0000 0.0000 'International Tables Vol C Tables 4.2.6.8 and 6.1.1.4'
N N 0.0061 0.0033 'International Tables Vol C Tables 4.2.6.8 and 6.1.1.4'
O O 0.0106 0.0060 'International Tables Vol C Tables 4.2.6.8 and 6.1.1.4'
Br Br -0.2901 2.4595 'International Tables Vol C Tables 4.2.6.8 and 6.1.1.4'

loop_
_geom_angle_atom_site_label_1
_geom_angle_atom_site_label_2
_geom_angle_atom_site_label_3
_geom_angle
C1 N1 C21 125.1(3)
C1 N1 C15 118.1(3)
C21 N1 C15 116.6(2)
O1 C1 N1 120.3(3)
O1 C1 C2 119.8(3)
N1 C1 C2 119.5(3)
C3 C2 C1 105.5(2)
C3 C2 C6 113.1(3)
C1 C2 C6 110.3(3)
C3 C2 H2 109.3
C1 C2 H2 109.3
C6 C2 H2 109.3
C4 C3 C5 59.5(2)
C4 C3 C2 121.1(3)
C5 C3 C2 119.2(3)
C4 C3 H3 115.2
C5 C3 H3 115.2
C2 C3 H3 115.2
C3 C4 C5 61.2(2)
C3 C4 H4A 117.6
C5 C4 H4A 117.6
C3 C4 H4B 117.6
C5 C4 H4B 117.6
H4A C4 H4B 114.8
C9 C5 C4 122.7(3)
C9 C5 C3 121.9(3)
C4 C5 C3 59.3(2)
C9 C5 H5 114.1
C4 C5 H5 114.1
C3 C5 H5 114.1
C8 C6 C7 109.8(3)
C8 C6 C2 113.3(3)
C7 C6 C2 110.1(3)
C8 C6 H6 107.8
C7 C6 H6 107.8
C2 C6 H6 107.8
C6 C7 H7A 109.5
C6 C7 H7B 109.5
H7A C7 H7B 109.5
C6 C7 H7C 109.5
H7A C7 H7C 109.5
H7B C7 H7C 109.5
C6 C8 H8A 109.5
C6 C8 H8B 109.5
H8A C8 H8B 109.5
C6 C8 H8C 109.5
H8A C8 H8C 109.5
H8B C8 H8C 109.5
C14 C9 C10 117.2(4)
C14 C9 C5 122.9(3)
C10 C9 C5 119.9(3)
C11 C10 C9 121.3(4)
C11 C10 H10 119.4
C9 C10 H10 119.4
C10 C11 C12 120.4(4)
C10 C11 H11 119.8
C12 C11 H11 119.8
C11 C12 C13 119.9(4)
C11 C12 Br 120.8(3)
C13 C12 Br 119.2(3)
C12 C13 C14 119.5(3)
C12 C13 H13 120.3
C14 C13 H13 120.3
C9 C14 C13 121.6(3)
C9 C14 H14 119.2
C13 C14 H14 119.2
C20 C15 C16 120.6(3)
C20 C15 N1 120.0(3)
C16 C15 N1 119.4(3)
C15 C16 C17 118.7(4)
C15 C16 H16 120.6
C17 C16 H16 120.6
C18 C17 C16 120.7(4)
C18 C17 H17 119.7
C16 C17 H17 119.7
C17 C18 C19 120.0(4)
C17 C18 H18 120.0
C19 C18 H18 120.0
C18 C19 C20 120.1(4)
C18 C19 H19 120.0
C20 C19 H19 120.0
C15 C20 C19 119.9(4)
C15 C20 H20 120.0
C19 C20 H20 120.0
C26 C21 C22 118.9(3)
C26 C21 N1 121.3(3)
C22 C21 N1 119.7(3)
C23 C22 C21 120.4(3)
C23 C22 H22 119.8
C21 C22 H22 119.8
C24 C23 C22 120.0(4)
C24 C23 H23 120.0
C22 C23 H23 120.0
C25 C24 C23 120.2(4)
C25 C24 H24 119.9
C23 C24 H24 119.9
C24 C25 C26 119.8(4)
C24 C25 H25 120.1
C26 C25 H25 120.1
C21 C26 C25 120.5(4)
C21 C26 H26 119.7
C25 C26 H26 119.7

loop_
_geom_bond_atom_site_label_1
_geom_bond_atom_site_label_2
_geom_bond_distance
Br C12 1.899(4)
N1 C1 1.376(4)
N1 C21 1.427(4)
N1 C15 1.438(4)
O1 C1 1.220(3)
C1 C2 1.520(4)
C2 C3 1.520(4)
C2 C6 1.536(4)
C2 H2 0.9800
C3 C4 1.487(4)
C3 C5 1.516(4)
C3 H3 0.9800
C4 C5 1.491(4)
C4 H4A 0.9700
C4 H4B 0.9700
C5 C9 1.477(5)
C5 H5 0.9800
C6 C8 1.518(4)
C6 C7 1.527(4)
C6 H6 0.9800
C7 H7A 0.9600
C7 H7B 0.9600
C7 H7C 0.9600
C8 H8A 0.9600
C8 H8B 0.9600
C8 H8C 0.9600
C9 C14 1.368(5)
C9 C10 1.385(5)
C10 C11 1.357(5)
C10 H10 0.9300
C11 C12 1.358(5)
C11 H11 0.9300
C12 C13 1.360(5)
C13 C14 1.377(4)
C13 H13 0.9300
C14 H14 0.9300
C15 C20 1.360(4)
C15 C16 1.373(4)
C16 C17 1.387(5)
C16 H16 0.9300
C17 C18 1.356(6)
C17 H17 0.9300
C18 C19 1.365(5)
C18 H18 0.9300
C19 C20 1.377(5)
C19 H19 0.9300
C20 H20 0.9300
C21 C26 1.368(4)
C21 C22 1.378(5)
C22 C23 1.368(5)
C22 H22 0.9300
C23 C24 1.366(5)
C23 H23 0.9300
C24 C25 1.360(5)
C24 H24 0.9300
C25 C26 1.376(5)
C25 H25 0.9300
C26 H26 0.9300

loop_
_geom_torsion_atom_site_label_1
_geom_torsion_atom_site_label_2
_geom_torsion_atom_site_label_3
_geom_torsion_atom_site_label_4
_geom_torsion
C21 N1 C1 O1 164.9(3)
C15 N1 C1 O1 -10.3(4)
C21 N1 C1 C2 -22.2(4)
C15 N1 C1 C2 162.6(3)
O1 C1 C2 C3 77.3(4)
N1 C1 C2 C3 -95.6(3)
O1 C1 C2 C6 -45.0(4)
N1 C1 C2 C6 142.0(3)
C1 C2 C3 C4 149.5(3)
C6 C2 C3 C4 -89.9(4)
C1 C2 C3 C5 79.5(3)
C6 C2 C3 C5 -160.0(3)
C2 C3 C4 C5 -107.8(3)
C3 C4 C5 C9 -110.4(4)
C4 C3 C5 C9 111.7(3)
C2 C3 C5 C9 -137.3(3)
C2 C3 C5 C4 111.0(3)
C3 C2 C6 C8 48.2(4)
C1 C2 C6 C8 166.0(3)
C3 C2 C6 C7 171.6(3)
C1 C2 C6 C7 -70.6(4)
C4 C5 C9 C14 23.8(5)
C3 C5 C9 C14 -47.8(5)
C4 C5 C9 C10 -156.6(4)
C3 C5 C9 C10 131.8(4)
C14 C9 C10 C11 1.3(6)
C5 C9 C10 C11 -178.3(4)
C9 C10 C11 C12 1.2(6)
C10 C11 C12 C13 -2.7(6)
C10 C11 C12 Br 177.7(3)
C11 C12 C13 C14 1.7(6)
Br C12 C13 C14 -178.7(3)
C10 C9 C14 C13 -2.2(5)
C5 C9 C14 C13 177.3(3)
C12 C13 C14 C9 0.8(5)
C1 N1 C15 C20 119.2(3)
C21 N1 C15 C20 -56.4(4)
C1 N1 C15 C16 -61.4(4)
C21 N1 C15 C16 123.0(3)
C20 C15 C16 C17 0.0(5)
N1 C15 C16 C17 -179.4(3)
C15 C16 C17 C18 0.8(6)
C16 C17 C18 C19 -0.6(7)
C17 C18 C19 C20 -0.3(6)
C16 C15 C20 C19 -0.9(5)
N1 C15 C20 C19 178.5(3)
C18 C19 C20 C15 1.1(5)
C1 N1 C21 C26 -58.8(4)
C15 N1 C21 C26 116.5(3)
C1 N1 C21 C22 123.8(3)
C15 N1 C21 C22 -60.9(4)
C26 C21 C22 C23 1.1(5)
N1 C21 C22 C23 178.5(3)
C21 C22 C23 C24 0.6(5)
C22 C23 C24 C25 -2.1(6)
C23 C24 C25 C26 1.9(6)
C22 C21 C26 C25 -1.3(5)
N1 C21 C26 C25 -178.7(3)
C24 C25 C26 C21 -0.2(5)
